data_4023816
loop_
_publ_author_name
'Stefania Butini'
'Emanuele Gabellieri'
'Paul Brady Huleatt'
'Giuseppe Campiani'
'Silvia Franceschini'
'Margherita Brindisi'
'Sindu Ros'
'Salvatore Sanna Coccone'
'Isabella Fiorini'
'Ettore Novellino'
'Gianluca Giorgi'
'Sandra Gemma'

_publ_contact_author_address
; Dipartimento di Chimica,
  Universit\`a degli Studi di Siena
  Via Aldo Moro
  I-53100 Siena
  Italy
;
_publ_contact_author_email gianluca.giorgi@unisi.it
_publ_contact_author_fax '+39 0577 234241'
_publ_contact_author_name 'Gianluca Giorgi, Ph. D.'
_publ_contact_author_phone '+39 0577 234233'
_publ_section_title
;
 An Efficient Approach to Chiral C8/C9-Piperazino-Substituted
 1,4-Benzodiazepin-2-ones as Peptidomimetic Scaffolds
;
_journal_name_full 'Journal of Organic Chemistry'
_journal_page_first 8458
_journal_page_last 8468
_journal_paper_doi 10.1021/jo8015456
_journal_volume 73
_journal_year 2008
_chemical_formula_moiety 'C13 H8 Cl N O4'
_chemical_formula_sum 'C13 H8 Cl N O4'
_chemical_formula_weight 277.65
_chemical_name_systematic
;
phenyl 4-chloro-2-nitrobenzoate
;
_space_group_IT_number 9
_symmetry_cell_setting monoclinic
_symmetry_space_group_name_Hall 'C -2yc'
_symmetry_space_group_name_H-M 'C 1 c 1'
_atom_sites_solution_hydrogens geom
_atom_sites_solution_primary direct
_atom_sites_solution_secondary difmap
_audit_creation_method SHELXL-97
_cell_angle_alpha 90.00
_cell_angle_beta 107.48(3)
_cell_angle_gamma 90.00
_cell_formula_units_Z 4
_cell_length_a 8.2110(8)
_cell_length_b 11.8570(10)
_cell_length_c 13.6090(12)
_cell_measurement_reflns_used 35
_cell_measurement_temperature 293(2)
_cell_measurement_theta_max 32.4
_cell_measurement_theta_min 3.2
_cell_volume 1263.8(3)
_computing_cell_refinement 'Bruker XSCANS'
_computing_data_collection 'Bruker XSCANS'
_computing_data_reduction 'Bruker SHELXTL'
_computing_molecular_graphics 'Ortep-3 for Windows (Farrugia, 1997)'
_computing_publication_material 'WinGX publication routines (Farrugia, 1999)'
_computing_structure_refinement 'SHELXL-97 (Sheldrick, 1997)'
_computing_structure_solution 'Bruker SHELXTL'
_diffrn_ambient_temperature 293(2)
_diffrn_measured_fraction_theta_full 0.989
_diffrn_measured_fraction_theta_max 0.989
_diffrn_measurement_device_type 'Bruker P4'
_diffrn_measurement_method '\w scans'
_diffrn_radiation_monochromator graphite
_diffrn_radiation_source 'fine-focus sealed tube'
_diffrn_radiation_type MoK\a
_diffrn_radiation_wavelength 0.71073
_diffrn_reflns_av_R_equivalents 0.0188
_diffrn_reflns_av_sigmaI/netI 0.0157
_diffrn_reflns_limit_h_max 9
_diffrn_reflns_limit_h_min -8
_diffrn_reflns_limit_k_max 9
_diffrn_reflns_limit_k_min -13
_diffrn_reflns_limit_l_max 16
_diffrn_reflns_limit_l_min -16
_diffrn_reflns_number 2680
_diffrn_reflns_theta_full 24.98
_diffrn_reflns_theta_max 24.98
_diffrn_reflns_theta_min 3.12
_diffrn_standards_decay_% 3.2
_diffrn_standards_interval_count 200
_diffrn_standards_number 3
_exptl_absorpt_coefficient_mu 0.311
_exptl_absorpt_correction_type none
_exptl_crystal_colour colourless
_exptl_crystal_density_diffrn 1.459
_exptl_crystal_density_method 'not measured'
_exptl_crystal_description prism
_exptl_crystal_F_000 568
_exptl_crystal_size_max 0.5
_exptl_crystal_size_mid 0.3
_exptl_crystal_size_min 0.3
_refine_diff_density_max 0.098
_refine_diff_density_min -0.148
_refine_diff_density_rms 0.020
_refine_ls_abs_structure_details 'Flack H D (1983), Acta Cryst. A39, 876-881'
_refine_ls_abs_structure_Flack 0.02(6)
_refine_ls_extinction_method none
_refine_ls_goodness_of_fit_ref 1.065
_refine_ls_hydrogen_treatment constr
_refine_ls_matrix_type full
_refine_ls_number_parameters 172
_refine_ls_number_reflns 2018
_refine_ls_number_restraints 2
_refine_ls_restrained_S_all 1.064
_refine_ls_R_factor_all 0.0299
_refine_ls_R_factor_gt 0.0264
_refine_ls_shift/su_max 0.000
_refine_ls_shift/su_mean 0.000
_refine_ls_structure_factor_coef Fsqd
_refine_ls_weighting_details 'calc w=1/[\s^2^(Fo^2^)+(0.0270P)^2^+0.2983P] where P=(Fo^2^+2Fc^2^)/3'
_refine_ls_weighting_scheme calc
_refine_ls_wR_factor_gt 0.0608
_refine_ls_wR_factor_ref 0.0629
_reflns_number_gt 1878
_reflns_number_total 2018
_reflns_threshold_expression >2sigma(I)
_cod_data_source_file jo8015456_si_002.cif
_cod_data_source_block 260405
_cod_depositor_comments
;
The following automatic conversions were performed:
'_symmetry_cell_setting' value 'Monoclinic' changed to 'monoclinic'
according to '/home/saulius/struct/CIF-dictionaries/cif_core.dic'
dictionary named 'cif_core.dic' version 2.4.1 from 2010-06-29.

Automatic conversion script
Id: cif_fix_enum 1527 2010-12-29 10:47:43Z saulius 
;
_cod_original_sg_symbol_H-M 'C c'
_cod_database_code 4023816

loop_
_symmetry_equiv_pos_as_xyz
'x, y, z'
'x, -y, z+1/2'
'x+1/2, y+1/2, z'
'x+1/2, -y+1/2, z+1/2'

loop_
_atom_site_label
_atom_site_type_symbol
_atom_site_fract_x
_atom_site_fract_y
_atom_site_fract_z
_atom_site_U_iso_or_equiv
_atom_site_adp_type
_atom_site_occupancy
_atom_site_symmetry_multiplicity
_atom_site_calc_flag
_atom_site_refinement_flags
_atom_site_disorder_assembly
_atom_site_disorder_group
Cl Cl 1.04505(10) 0.98913(6) 0.54588(6) 0.0904(2) Uani 1 1 d . . .
C1 C 0.5417(2) 1.16628(14) 0.40549(13) 0.0520(4) Uani 1 1 d . . .
C2 C 0.6243(2) 1.10803(14) 0.34537(13) 0.0493(4) Uani 1 1 d . . .
N1 N 0.5410(2) 1.09731(14) 0.23384(12) 0.0615(4) Uani 1 1 d . . .
O1 O 0.6312(3) 1.06981(18) 0.18135(12) 0.1009(6) Uani 1 1 d . . .
O2 O 0.3890(2) 1.11442(15) 0.20046(11) 0.0840(5) Uani 1 1 d . . .
C3 C 0.7776(2) 1.05439(15) 0.38671(15) 0.0547(4) Uani 1 1 d . . .
H3 H 0.8304 1.0164 0.3448 0.066 Uiso 1 1 calc R . .
C4 C 0.8513(3) 1.05820(16) 0.49149(15) 0.0583(5) Uani 1 1 d . . .
C5 C 0.7753(3) 1.11385(18) 0.55435(15) 0.0673(6) Uani 1 1 d . . .
H5 H 0.8266 1.1154 0.6253 0.081 Uiso 1 1 calc R . .
C6 C 0.6218(3) 1.16737(18) 0.51075(15) 0.0661(6) Uani 1 1 d . . .
H6 H 0.5703 1.2055 0.5533 0.079 Uiso 1 1 calc R . .
C7 C 0.3853(3) 1.23611(17) 0.36213(14) 0.0565(5) Uani 1 1 d . . .
O3 O 0.37787(19) 1.31730(12) 0.30890(12) 0.0708(4) Uani 1 1 d . . .
O4 O 0.25886(19) 1.19943(12) 0.39764(12) 0.0716(4) Uani 1 1 d . . .
C8 C 0.1041(3) 1.26118(17) 0.36771(15) 0.0598(5) Uani 1 1 d . . .
C9 C 0.0015(3) 1.2593(2) 0.26836(18) 0.0766(6) Uani 1 1 d . . .
H9 H 0.0328 1.2190 0.2182 0.092 Uiso 1 1 calc R . .
C10 C -0.1502(3) 1.3187(2) 0.2438(2) 0.0857(7) Uani 1 1 d . . .
H10 H -0.2212 1.3195 0.1762 0.103 Uiso 1 1 calc R . .
C11 C -0.1967(3) 1.3764(2) 0.3186(2) 0.0816(7) Uani 1 1 d . . .
H11 H -0.2991 1.4161 0.3016 0.098 Uiso 1 1 calc R . .
C12 C -0.0927(3) 1.3755(2) 0.4178(2) 0.0738(6) Uani 1 1 d . . .
H12 H -0.1250 1.4140 0.4685 0.089 Uiso 1 1 calc R . .
C13 C 0.0600(3) 1.31786(18) 0.44337(17) 0.0646(5) Uani 1 1 d . . .
H13 H 0.1317 1.3175 0.5108 0.078 Uiso 1 1 calc R . .

loop_
_atom_site_aniso_label
_atom_site_aniso_U_11
_atom_site_aniso_U_22
_atom_site_aniso_U_33
_atom_site_aniso_U_23
_atom_site_aniso_U_13
_atom_site_aniso_U_12
Cl 0.0722(4) 0.0929(4) 0.0880(4) 0.0079(3) -0.0033(3) 0.0147(3)
C1 0.0647(12) 0.0468(10) 0.0488(10) 0.0049(7) 0.0235(9) 0.0018(8)
C2 0.0636(12) 0.0433(9) 0.0413(8) 0.0013(7) 0.0165(8) -0.0011(8)
N1 0.0804(13) 0.0551(9) 0.0461(9) -0.0026(7) 0.0145(9) 0.0073(8)
O1 0.1208(16) 0.1326(15) 0.0516(8) -0.0089(9) 0.0293(9) 0.0391(12)
O2 0.0794(12) 0.0933(12) 0.0638(9) -0.0054(8) -0.0020(8) 0.0068(9)
C3 0.0634(12) 0.0469(9) 0.0543(10) -0.0002(8) 0.0184(9) 0.0032(9)
C4 0.0604(12) 0.0515(11) 0.0562(11) 0.0035(9) 0.0069(9) -0.0027(8)
C5 0.0828(16) 0.0677(12) 0.0438(9) 0.0026(9) 0.0073(10) -0.0002(11)
C6 0.0915(16) 0.0658(13) 0.0474(10) -0.0004(9) 0.0304(10) 0.0070(11)
C7 0.0693(13) 0.0538(11) 0.0518(10) 0.0043(9) 0.0262(9) 0.0047(9)
O3 0.0756(10) 0.0627(8) 0.0834(10) 0.0231(8) 0.0378(8) 0.0117(7)
O4 0.0709(9) 0.0746(9) 0.0800(9) 0.0277(7) 0.0389(8) 0.0128(7)
C8 0.0593(12) 0.0646(12) 0.0623(11) 0.0153(9) 0.0285(10) 0.0013(9)
C9 0.0847(17) 0.0827(15) 0.0661(13) 0.0015(11) 0.0280(12) 0.0011(12)
C10 0.0743(17) 0.097(2) 0.0780(16) 0.0136(14) 0.0115(13) -0.0045(13)
C11 0.0560(14) 0.0773(15) 0.114(2) 0.0179(14) 0.0294(14) 0.0000(11)
C12 0.0686(15) 0.0755(15) 0.0876(16) 0.0017(12) 0.0390(13) -0.0009(11)
C13 0.0647(13) 0.0715(12) 0.0625(12) 0.0040(10) 0.0266(10) -0.0048(10)

loop_
_atom_type_symbol
_atom_type_description
_atom_type_scat_dispersion_real
_atom_type_scat_dispersion_imag
_atom_type_scat_source
C C 0.0033 0.0016 'International Tables Vol C Tables 4.2.6.8 and 6.1.1.4'
H H 0.0000 0.0000 'International Tables Vol C Tables 4.2.6.8 and 6.1.1.4'
N N 0.0061 0.0033 'International Tables Vol C Tables 4.2.6.8 and 6.1.1.4'
O O 0.0106 0.0060 'International Tables Vol C Tables 4.2.6.8 and 6.1.1.4'
Cl Cl 0.1484 0.1585 'International Tables Vol C Tables 4.2.6.8 and 6.1.1.4'

loop_
_geom_angle_atom_site_label_1
_geom_angle_atom_site_label_2
_geom_angle_atom_site_label_3
_geom_angle
_geom_angle_site_symmetry_1
_geom_angle_site_symmetry_3
_geom_angle_publ_flag
C6 C1 C2 116.66(18) . . ?
C6 C1 C7 119.24(17) . . ?
C2 C1 C7 123.75(15) . . ?
C3 C2 C1 122.54(17) . . ?
C3 C2 N1 117.90(17) . . ?
C1 C2 N1 119.47(17) . . ?
O2 N1 O1 124.41(18) . . ?
O2 N1 C2 118.68(17) . . ?
O1 N1 C2 116.91(18) . . ?
C2 C3 C4 118.35(19) . . ?
C2 C3 H3 120.8 . . ?
C4 C3 H3 120.8 . . ?
C5 C4 C3 121.56(19) . . ?
C5 C4 Cl 119.31(15) . . ?
C3 C4 Cl 119.13(17) . . ?
C4 C5 C6 118.86(18) . . ?
C4 C5 H5 120.6 . . ?
C6 C5 H5 120.6 . . ?
C5 C6 C1 122.04(19) . . ?
C5 C6 H6 119.0 . . ?
C1 C6 H6 119.0 . . ?
O3 C7 O4 125.07(18) . . ?
O3 C7 C1 124.60(18) . . ?
O4 C7 C1 110.16(15) . . ?
C7 O4 C8 116.96(14) . . ?
C9 C8 C13 122.1(2) . . ?
C9 C8 O4 120.7(2) . . ?
C13 C8 O4 117.10(18) . . ?
C8 C9 C10 118.4(2) . . ?
C8 C9 H9 120.8 . . ?
C10 C9 H9 120.8 . . ?
C11 C10 C9 120.4(2) . . ?
C11 C10 H10 119.8 . . ?
C9 C10 H10 119.8 . . ?
C12 C11 C10 120.0(2) . . ?
C12 C11 H11 120.0 . . ?
C10 C11 H11 120.0 . . ?
C11 C12 C13 120.4(2) . . ?
C11 C12 H12 119.8 . . ?
C13 C12 H12 119.8 . . ?
C8 C13 C12 118.7(2) . . ?
C8 C13 H13 120.6 . . ?
C12 C13 H13 120.6 . . ?

loop_
_geom_bond_atom_site_label_1
_geom_bond_atom_site_label_2
_geom_bond_distance
_geom_bond_site_symmetry_2
_geom_bond_publ_flag
Cl C4 1.744(2) . ?
C1 C6 1.385(3) . ?
C1 C2 1.392(2) . ?
C1 C7 1.493(3) . ?
C2 C3 1.372(3) . ?
C2 N1 1.471(2) . ?
N1 O2 1.210(2) . ?
N1 O1 1.218(2) . ?
C3 C4 1.372(3) . ?
C3 H3 0.9300 . ?
C4 C5 1.370(3) . ?
C5 C6 1.376(3) . ?
C5 H5 0.9300 . ?
C6 H6 0.9300 . ?
C7 O3 1.195(2) . ?
C7 O4 1.343(2) . ?
O4 C8 1.416(2) . ?
C8 C9 1.362(3) . ?
C8 C13 1.366(3) . ?
C9 C10 1.382(4) . ?
C9 H9 0.9300 . ?
C10 C11 1.372(4) . ?
C10 H10 0.9300 . ?
C11 C12 1.364(4) . ?
C11 H11 0.9300 . ?
C12 C13 1.378(3) . ?
C12 H12 0.9300 . ?
C13 H13 0.9300 . ?

loop_
_geom_torsion_atom_site_label_1
_geom_torsion_atom_site_label_2
_geom_torsion_atom_site_label_3
_geom_torsion_atom_site_label_4
_geom_torsion
_geom_torsion_site_symmetry_1
_geom_torsion_site_symmetry_2
_geom_torsion_site_symmetry_3
_geom_torsion_site_symmetry_4
_geom_torsion_publ_flag
C6 C1 C2 C3 -0.3(3) . . . . ?
C7 C1 C2 C3 172.86(17) . . . . ?
C6 C1 C2 N1 176.09(18) . . . . ?
C7 C1 C2 N1 -10.7(3) . . . . ?
C3 C2 N1 O2 158.91(18) . . . . ?
C1 C2 N1 O2 -17.7(3) . . . . ?
C3 C2 N1 O1 -20.0(3) . . . . ?
C1 C2 N1 O1 163.39(19) . . . . ?
C1 C2 C3 C4 0.3(3) . . . . ?
N1 C2 C3 C4 -176.14(17) . . . . ?
C2 C3 C4 C5 0.0(3) . . . . ?
C2 C3 C4 Cl 179.24(14) . . . . ?
C3 C4 C5 C6 -0.3(3) . . . . ?
Cl C4 C5 C6 -179.52(16) . . . . ?
C4 C5 C6 C1 0.3(3) . . . . ?
C2 C1 C6 C5 0.0(3) . . . . ?
C7 C1 C6 C5 -173.49(18) . . . . ?
C6 C1 C7 O3 111.6(2) . . . . ?
C2 C1 C7 O3 -61.5(3) . . . . ?
C6 C1 C7 O4 -64.0(2) . . . . ?
C2 C1 C7 O4 122.99(19) . . . . ?
O3 C7 O4 C8 1.2(3) . . . . ?
C1 C7 O4 C8 176.71(17) . . . . ?
C7 O4 C8 C9 69.4(3) . . . . ?
C7 O4 C8 C13 -113.3(2) . . . . ?
C13 C8 C9 C10 1.2(3) . . . . ?
O4 C8 C9 C10 178.4(2) . . . . ?
C8 C9 C10 C11 -1.1(4) . . . . ?
C9 C10 C11 C12 0.1(4) . . . . ?
C10 C11 C12 C13 0.7(4) . . . . ?
C9 C8 C13 C12 -0.5(3) . . . . ?
O4 C8 C13 C12 -177.69(18) . . . . ?
C11 C12 C13 C8 -0.5(3) . . . . ?
